data_7050477
loop_
_publ_author_name
'Bian, Yongzhong'
'Wang, Daqi'
'Wang, Rongming'
'Weng, Linhong'
'Dou, Jianmin'
'Zhao, Dongyuan'
'Ng, Dennis K. P.'
'Jiang, Jianzhuang'

_publ_section_title
;
 Structural studies of the whole series of lanthanide double-decker
 compounds with mixed 2,3-naphthalocyaninato and octaethylporphyrinato
 ligands
;
_journal_issue 5
_journal_name_full 'New Journal of Chemistry'
_journal_page_first 844
_journal_paper_doi 10.1039/b209882m
_journal_volume 27
_journal_year 2003
_chemical_formula_sum 'C84 H68 Er N12'
_chemical_formula_weight 1412.76
_chemical_name_systematic
; 
? 
;
_space_group_IT_number 62
_symmetry_cell_setting orthorhombic
_symmetry_space_group_name_Hall '-P 2ac 2n'
_symmetry_space_group_name_H-M 'P n m a'
_atom_sites_solution_hydrogens geom
_atom_sites_solution_primary direct
_atom_sites_solution_secondary difmap
_audit_creation_method SHELXL-97
_cell_angle_alpha 90.00
_cell_angle_beta 90.00
_cell_angle_gamma 90.00
_cell_formula_units_Z 4
_cell_length_a 28.617(5)
_cell_length_b 26.626(5)
_cell_length_c 10.918(2)
_cell_measurement_reflns_used 2663
_cell_measurement_temperature 298(2)
_cell_measurement_theta_max 17.075
_cell_measurement_theta_min 2.346
_cell_volume 8319(3)
_computing_cell_refinement 'Bruker SMART'
_computing_data_collection 'Bruker SMART'
_computing_data_reduction 'Bruker SHELXTL'
_computing_molecular_graphics 'Bruker SHELXTL'
_computing_publication_material 'Bruker SHELXTL'
_computing_structure_refinement 'SHELXL-97 (Sheldrick, 1997)'
_computing_structure_solution 'SHELXS-97 (Sheldrick, 1990)'
_diffrn_ambient_temperature 298(2)
_diffrn_measured_fraction_theta_full 0.949
_diffrn_measured_fraction_theta_max 0.949
_diffrn_measurement_device_type 'CCD area detector'
_diffrn_measurement_method 'phi and omega scans'
_diffrn_radiation_monochromator graphite
_diffrn_radiation_source 'fine-focus sealed tube'
_diffrn_radiation_type MoK\a
_diffrn_radiation_wavelength 0.71073
_diffrn_reflns_av_R_equivalents 0.1422
_diffrn_reflns_av_sigmaI/netI 0.1611
_diffrn_reflns_limit_h_max 26
_diffrn_reflns_limit_h_min -31
_diffrn_reflns_limit_k_max 29
_diffrn_reflns_limit_k_min -29
_diffrn_reflns_limit_l_max 11
_diffrn_reflns_limit_l_min -12
_diffrn_reflns_number 27634
_diffrn_reflns_theta_full 23.38
_diffrn_reflns_theta_max 23.38
_diffrn_reflns_theta_min 3.28
_exptl_absorpt_coefficient_mu 1.055
_exptl_absorpt_correction_T_max 0.9018
_exptl_absorpt_correction_T_min 0.7090
_exptl_absorpt_correction_type multi-scan
_exptl_absorpt_process_details SADABS
_exptl_crystal_density_diffrn 1.128
_exptl_crystal_density_method 'not measured'
_exptl_crystal_F_000 2896
_exptl_crystal_size_max 0.35
_exptl_crystal_size_mid 0.28
_exptl_crystal_size_min 0.10
_refine_diff_density_max 1.147
_refine_diff_density_min -0.592
_refine_diff_density_rms 0.077
_refine_ls_extinction_method none
_refine_ls_goodness_of_fit_ref 0.861
_refine_ls_hydrogen_treatment mixed
_refine_ls_matrix_type full
_refine_ls_number_parameters 445
_refine_ls_number_reflns 5904
_refine_ls_number_restraints 0
_refine_ls_restrained_S_all 0.861
_refine_ls_R_factor_all 0.1310
_refine_ls_R_factor_gt 0.0500
_refine_ls_shift/su_max 0.000
_refine_ls_shift/su_mean 0.000
_refine_ls_structure_factor_coef Fsqd
_refine_ls_weighting_details 'calc w=1/[\s^2^(Fo^2^)+(0.0315P)^2^+0.0000P] where P=(Fo^2^+2Fc^2^)/3'
_refine_ls_weighting_scheme calc
_refine_ls_wR_factor_gt 0.0848
_refine_ls_wR_factor_ref 0.1076
_reflns_number_gt 2881
_reflns_number_total 5904
_reflns_threshold_expression >2sigma(I)
_cod_data_source_file b209882m.txt
_cod_data_source_block 020320a
_cod_depositor_comments
;
The following automatic conversions were performed:
'_symmetry_cell_setting' value 'Orthorhombic' changed to 'orthorhombic'
according to '/home/saulius/struct/CIF-dictionaries/cif_core.dic'
dictionary named 'cif_core.dic' version 2.4.1 from
2010-06-29.

'_exptl_absorpt_correction_type' value 'MULTI-SCAN' changed
to 'multi-scan' according to
'/home/saulius/struct/CIF-dictionaries/cif_core.dic' dictionary named
'cif_core.dic' version 2.4.1 from 2010-06-29.

Automatic conversion script
Id: cif_fix_enum 1527 2010-12-29 10:47:43Z saulius 
;
_cod_original_sg_symbol_H-M Pnma
_cod_database_code 7050477

loop_
_symmetry_equiv_pos_as_xyz
'x, y, z'
'-x+1/2, -y, z+1/2'
'-x, y+1/2, -z'
'x+1/2, -y+1/2, -z+1/2'
'-x, -y, -z'
'x-1/2, y, -z-1/2'
'x, -y-1/2, z'
'-x-1/2, y-1/2, z-1/2'

loop_
_atom_site_label
_atom_site_type_symbol
_atom_site_fract_x
_atom_site_fract_y
_atom_site_fract_z
_atom_site_U_iso_or_equiv
_atom_site_adp_type
_atom_site_occupancy
_atom_site_symmetry_multiplicity
_atom_site_calc_flag
_atom_site_refinement_flags
_atom_site_disorder_assembly
_atom_site_disorder_group
Er1 Er 0.028813(15) 0.2500 0.69720(4) 0.04426(18) Uani 1 2 d S . .
N1 N 0.0222(2) 0.2500 0.9205(6) 0.0282(17) Uani 1 2 d S . .
N2 N 0.0191(2) 0.1605(2) 0.9660(5) 0.0526(16) Uani 1 1 d . . .
N3 N 0.06655(18) 0.1752(2) 0.7871(6) 0.0470(15) Uani 1 1 d . . .
N4 N 0.1290(2) 0.1604(3) 0.6402(6) 0.0550(17) Uani 1 1 d . . .
N5 N 0.1135(3) 0.2500 0.6499(7) 0.048(2) Uani 1 2 d S . .
N6 N 0.03170(19) 0.1949(2) 0.5211(5) 0.0448(14) Uani 1 1 d . . .
N7 N -0.03739(19) 0.1949(2) 0.7202(5) 0.0460(15) Uani 1 1 d . . .
C1 C 0.0089(2) 0.2096(3) 0.9858(6) 0.0421(18) Uani 1 1 d . . .
C2 C -0.0166(2) 0.2228(2) 1.0996(6) 0.050(2) Uani 1 1 d . . .
C3 C -0.0350(2) 0.1961(3) 1.1959(7) 0.0534(18) Uani 1 1 d . . .
C4 C -0.0559(2) 0.2233(2) 1.2937(7) 0.0521(19) Uani 1 1 d . . .
C5 C -0.0786(2) 0.1964(3) 1.3911(7) 0.065(2) Uani 1 1 d . . .
C6 C -0.1009(2) 0.2238(3) 1.4819(7) 0.068(3) Uani 1 1 d . . .
C7 C 0.0474(2) 0.1470(3) 0.8737(7) 0.0450(19) Uani 1 1 d . . .
C8 C 0.0637(2) 0.0954(3) 0.8673(7) 0.050(2) Uani 1 1 d . . .
C9 C 0.0547(3) 0.0534(3) 0.9342(7) 0.060(2) Uani 1 1 d . . .
C10 C 0.0774(3) 0.0074(3) 0.8975(7) 0.060(2) Uani 1 1 d . . .
C11 C 0.0674(3) -0.0381(3) 0.9657(9) 0.075(3) Uani 1 1 d . . .
C12 C 0.0877(3) -0.0812(4) 0.9266(9) 0.081(3) Uani 1 1 d . . .
C13 C 0.1161(3) -0.0834(3) 0.8253(11) 0.090(3) Uani 1 1 d . . .
C14 C 0.1286(3) -0.0398(3) 0.7591(8) 0.081(3) Uani 1 1 d . . .
C15 C 0.1071(2) 0.0072(3) 0.7968(9) 0.062(2) Uani 1 1 d . . .
C16 C 0.1173(3) 0.0517(3) 0.7261(7) 0.062(2) Uani 1 1 d . . .
C17 C 0.0950(2) 0.0945(3) 0.7660(6) 0.0480(19) Uani 1 1 d . . .
C18 C 0.0975(3) 0.1467(3) 0.7226(7) 0.052(2) Uani 1 1 d . . .
C19 C 0.1380(2) 0.2088(3) 0.6156(7) 0.0487(19) Uani 1 1 d . . .
C20 C 0.1777(2) 0.2236(2) 0.5416(7) 0.052(2) Uani 1 1 d . . .
C21 C 0.2119(3) 0.1955(3) 0.4852(7) 0.069(2) Uani 1 1 d . . .
C22 C 0.2474(2) 0.2234(3) 0.4195(7) 0.062(2) Uani 1 1 d . . .
C23 C 0.2829(3) 0.1975(4) 0.3571(8) 0.089(3) Uani 1 1 d . . .
C24 C 0.3167(3) 0.2224(3) 0.2918(10) 0.119(4) Uani 1 1 d . . .
C25 C 0.0710(4) 0.2500 0.3726(10) 0.057(3) Uani 1 2 d S . .
C26 C 0.0572(2) 0.2040(3) 0.4164(7) 0.051(2) Uani 1 1 d . . .
C27 C 0.0672(3) 0.1562(3) 0.3566(7) 0.060(2) Uani 1 1 d . . .
C28 C 0.0453(2) 0.1195(3) 0.4256(7) 0.054(2) Uani 1 1 d . . .
C29 C 0.0228(3) 0.1450(3) 0.5239(6) 0.0480(19) Uani 1 1 d . . .
C30 C -0.0080(2) 0.1218(3) 0.6070(7) 0.052(2) Uani 1 1 d . . .
C31 C -0.0382(2) 0.1455(3) 0.6890(7) 0.0429(17) Uani 1 1 d . . .
C32 C -0.0794(3) 0.1214(3) 0.7426(6) 0.054(2) Uani 1 1 d . . .
C33 C -0.1019(2) 0.1569(3) 0.8061(7) 0.0485(18) Uani 1 1 d . . .
C34 C -0.0761(2) 0.2033(3) 0.7882(7) 0.0464(18) Uani 1 1 d . . .
C35 C -0.0913(3) 0.2500 0.8284(8) 0.045(3) Uani 1 2 d S . .
C36 C 0.0920(3) 0.1493(3) 0.2363(8) 0.097(3) Uani 1 1 d . . .
C37 C 0.1429(5) 0.1412(7) 0.2501(13) 0.217(8) Uani 1 1 d . . .
C38 C 0.0428(3) 0.0631(3) 0.4012(8) 0.073(2) Uani 1 1 d . . .
C39 C 0.0005(3) 0.0478(3) 0.3273(10) 0.110(4) Uani 1 1 d . . .
C40 C -0.0937(3) 0.0670(3) 0.7194(8) 0.076(2) Uani 1 1 d . . .
C41 C -0.1193(3) 0.0612(3) 0.5961(9) 0.099(3) Uani 1 1 d . . .
C42 C -0.1489(3) 0.1520(3) 0.8692(7) 0.080(3) Uani 1 1 d . . .
C43 C -0.1893(3) 0.1684(4) 0.7822(10) 0.104(3) Uani 1 1 d . . .

loop_
_atom_site_aniso_label
_atom_site_aniso_U_11
_atom_site_aniso_U_22
_atom_site_aniso_U_33
_atom_site_aniso_U_23
_atom_site_aniso_U_13
_atom_site_aniso_U_12
Er1 0.0438(3) 0.0508(3) 0.0382(3) 0.000 0.0033(3) 0.000
N1 0.046(5) 0.035(5) 0.004(4) 0.000 -0.003(3) 0.000
N2 0.061(4) 0.047(4) 0.050(4) 0.008(3) 0.006(3) 0.002(3)
N3 0.041(3) 0.054(4) 0.046(4) 0.001(4) 0.010(3) 0.003(3)
N4 0.042(4) 0.062(5) 0.061(4) 0.008(4) 0.012(3) 0.005(3)
N5 0.034(5) 0.059(6) 0.053(6) 0.000 0.012(4) 0.000
N6 0.038(3) 0.053(4) 0.044(4) 0.000(3) 0.003(3) 0.003(3)
N7 0.057(4) 0.051(4) 0.030(4) 0.003(3) 0.012(3) -0.005(3)
C1 0.051(4) 0.053(6) 0.022(4) 0.006(4) 0.010(3) 0.001(4)
C2 0.055(5) 0.058(5) 0.036(4) -0.005(4) 0.006(4) 0.001(3)
C3 0.058(4) 0.076(5) 0.026(4) 0.005(4) 0.008(4) -0.003(4)
C4 0.051(4) 0.071(5) 0.035(4) -0.006(4) -0.016(4) 0.001(3)
C5 0.050(5) 0.104(7) 0.040(5) 0.012(5) 0.006(4) -0.006(5)
C6 0.052(5) 0.100(7) 0.052(5) 0.001(4) -0.003(4) -0.010(4)
C7 0.050(5) 0.040(5) 0.045(5) -0.002(4) 0.006(4) -0.005(4)
C8 0.045(5) 0.053(6) 0.053(5) -0.002(4) 0.003(4) 0.010(4)
C9 0.068(5) 0.045(5) 0.066(6) 0.014(5) -0.017(4) -0.011(5)
C10 0.064(6) 0.066(7) 0.052(5) 0.009(5) 0.001(4) 0.002(5)
C11 0.089(7) 0.047(6) 0.090(7) -0.002(6) -0.018(5) -0.003(5)
C12 0.094(7) 0.084(8) 0.066(7) -0.002(6) -0.002(6) -0.007(6)
C13 0.099(7) 0.056(6) 0.113(9) 0.014(7) -0.030(7) 0.006(5)
C14 0.092(6) 0.049(6) 0.103(8) -0.001(5) -0.021(5) 0.012(5)
C15 0.061(5) 0.048(5) 0.077(6) -0.010(6) 0.000(5) 0.006(4)
C16 0.063(5) 0.051(5) 0.073(6) 0.004(5) -0.001(4) 0.005(4)
C17 0.051(5) 0.037(5) 0.055(5) 0.004(4) -0.002(4) 0.002(4)
C18 0.046(5) 0.058(6) 0.051(6) 0.005(5) -0.001(4) 0.003(4)
C19 0.040(5) 0.057(6) 0.048(5) 0.001(5) 0.000(4) 0.009(4)
C20 0.038(4) 0.068(6) 0.049(5) -0.003(4) 0.012(4) 0.001(3)
C21 0.048(5) 0.097(7) 0.063(6) 0.020(5) 0.005(4) 0.012(5)
C22 0.031(4) 0.105(7) 0.051(5) -0.004(4) 0.010(4) 0.007(4)
C23 0.071(6) 0.118(8) 0.077(7) -0.004(6) 0.029(5) 0.006(6)
C24 0.096(7) 0.148(10) 0.112(8) 0.002(7) 0.052(6) -0.008(6)
C25 0.072(8) 0.055(8) 0.045(7) 0.000 -0.007(6) 0.000
C26 0.043(4) 0.068(6) 0.041(5) -0.008(5) -0.004(4) -0.003(4)
C27 0.067(5) 0.071(6) 0.042(5) -0.008(5) 0.014(4) 0.010(5)
C28 0.060(5) 0.052(6) 0.048(5) -0.011(5) -0.004(4) 0.009(4)
C29 0.069(5) 0.035(5) 0.040(5) -0.004(4) -0.005(4) -0.007(4)
C30 0.060(5) 0.052(5) 0.044(5) 0.007(4) -0.005(4) -0.002(4)
C31 0.045(5) 0.045(5) 0.038(4) -0.003(4) 0.003(4) 0.003(4)
C32 0.060(5) 0.051(5) 0.052(5) 0.009(4) -0.005(4) -0.008(4)
C33 0.052(5) 0.052(5) 0.042(4) 0.007(5) -0.001(4) -0.005(4)
C34 0.055(5) 0.051(5) 0.034(4) 0.009(4) -0.009(4) 0.005(4)
C35 0.060(6) 0.052(7) 0.023(6) 0.000 0.008(5) 0.000
C36 0.088(7) 0.114(8) 0.088(8) -0.017(6) 0.030(6) 0.012(6)
C37 0.122(11) 0.39(2) 0.136(13) -0.046(13) 0.002(9) 0.088(12)
C38 0.080(6) 0.067(6) 0.072(6) -0.016(5) 0.017(5) 0.008(5)
C39 0.108(7) 0.085(7) 0.138(10) -0.041(7) -0.025(7) -0.004(6)
C40 0.097(6) 0.054(5) 0.076(7) -0.011(5) -0.003(5) -0.033(5)
C41 0.109(7) 0.097(7) 0.090(7) -0.016(6) -0.021(6) -0.018(6)
C42 0.049(5) 0.127(8) 0.063(6) 0.019(5) 0.016(4) -0.002(5)
C43 0.053(5) 0.137(9) 0.123(9) 0.028(7) 0.013(6) -0.004(5)

loop_
_atom_type_symbol
_atom_type_description
_atom_type_scat_dispersion_real
_atom_type_scat_dispersion_imag
_atom_type_scat_source
C C 0.0033 0.0016 'International Tables Vol C Tables 4.2.6.8 and 6.1.1.4'
H H 0.0000 0.0000 'International Tables Vol C Tables 4.2.6.8 and 6.1.1.4'
N N 0.0061 0.0033 'International Tables Vol C Tables 4.2.6.8 and 6.1.1.4'
Er Er -0.2586 4.9576 'International Tables Vol C Tables 4.2.6.8 and 6.1.1.4'

loop_
_geom_angle_atom_site_label_1
_geom_angle_atom_site_label_2
_geom_angle_atom_site_label_3
_geom_angle
_geom_angle_site_symmetry_1
_geom_angle_site_symmetry_3
_geom_angle_publ_flag
N7 Er1 N7 75.0(3) 7_565 . ?
N7 Er1 N6 118.60(17) 7_565 . ?
N7 Er1 N6 74.99(19) . . ?
N7 Er1 N6 74.99(19) 7_565 7_565 ?
N7 Er1 N6 118.60(17) . 7_565 ?
N6 Er1 N6 74.6(3) . 7_565 ?
N7 Er1 N1 80.52(18) 7_565 . ?
N7 Er1 N1 80.52(18) . . ?
N6 Er1 N1 142.66(14) . . ?
N6 Er1 N1 142.66(14) 7_565 . ?
N7 Er1 N3 79.15(18) 7_565 7_565 ?
N7 Er1 N3 142.52(19) . 7_565 ?
N6 Er1 N3 142.2(2) . 7_565 ?
N6 Er1 N3 79.19(19) 7_565 7_565 ?
N1 Er1 N3 68.73(17) . 7_565 ?
N7 Er1 N3 142.52(19) 7_565 . ?
N7 Er1 N3 79.15(18) . . ?
N6 Er1 N3 79.19(19) . . ?
N6 Er1 N3 142.2(2) 7_565 . ?
N1 Er1 N3 68.73(17) . . ?
N3 Er1 N3 107.5(3) 7_565 . ?
N7 Er1 N5 142.28(14) 7_565 . ?
N7 Er1 N5 142.28(14) . . ?
N6 Er1 N5 78.52(19) . . ?
N6 Er1 N5 78.52(19) 7_565 . ?
N1 Er1 N5 106.4(2) . . ?
N3 Er1 N5 69.82(16) 7_565 . ?
N3 Er1 N5 69.82(16) . . ?
C1 N1 C1 106.1(8) . 7_565 ?
C1 N1 Er1 123.4(4) . . ?
C1 N1 Er1 123.4(4) 7_565 . ?
C7 N2 C1 120.5(6) . . ?
C7 N3 C18 108.8(6) . . ?
C7 N3 Er1 124.0(5) . . ?
C18 N3 Er1 121.9(5) . . ?
C18 N4 C19 122.1(7) . . ?
C19 N5 C19 108.2(9) 7_565 . ?
C19 N5 Er1 124.3(4) 7_565 . ?
C19 N5 Er1 124.3(4) . . ?
C29 N6 C26 106.8(6) . . ?
C29 N6 Er1 124.8(4) . . ?
C26 N6 Er1 124.9(5) . . ?
C34 N7 C31 106.4(6) . . ?
C34 N7 Er1 127.0(5) . . ?
C31 N7 Er1 125.2(4) . . ?
N1 C1 N2 128.6(6) . . ?
N1 C1 C2 113.2(7) . . ?
N2 C1 C2 117.9(6) . . ?
C3 C2 C2 121.2(4) . 7_565 ?
C3 C2 C1 134.9(6) . . ?
C2 C2 C1 103.7(4) 7_565 . ?
C2 C3 C4 118.1(6) . . ?
C4 C4 C3 120.7(4) 7_565 . ?
C4 C4 C5 119.9(4) 7_565 . ?
C3 C4 C5 119.4(6) . . ?
C6 C5 C4 118.3(8) . . ?
C5 C6 C6 121.8(5) . 7_565 ?
N3 C7 N2 129.3(7) . . ?
N3 C7 C8 111.6(7) . . ?
N2 C7 C8 118.9(7) . . ?
C9 C8 C17 121.6(7) . . ?
C9 C8 C7 133.6(7) . . ?
C17 C8 C7 104.8(7) . . ?
C8 C9 C10 117.5(7) . . ?
C15 C10 C9 120.0(8) . . ?
C15 C10 C11 121.5(8) . . ?
C9 C10 C11 118.5(8) . . ?
C12 C11 C10 117.4(9) . . ?
C11 C12 C13 123.0(9) . . ?
C12 C13 C14 121.7(9) . . ?
C13 C14 C15 117.0(9) . . ?
C10 C15 C16 122.8(7) . . ?
C10 C15 C14 119.3(8) . . ?
C16 C15 C14 117.9(8) . . ?
C17 C16 C15 114.6(7) . . ?
C16 C17 C8 123.5(7) . . ?
C16 C17 C18 131.1(7) . . ?
C8 C17 C18 105.4(7) . . ?
N4 C18 N3 129.8(7) . . ?
N4 C18 C17 120.8(7) . . ?
N3 C18 C17 109.2(7) . . ?
N4 C19 N5 128.6(6) . . ?
N4 C19 C20 121.6(7) . . ?
N5 C19 C20 109.8(7) . . ?
C21 C20 C20 123.0(4) . 7_565 ?
C21 C20 C19 131.1(7) . . ?
C20 C20 C19 105.8(4) 7_565 . ?
C20 C21 C22 116.1(7) . . ?
C23 C22 C22 119.4(5) . 7_565 ?
C23 C22 C21 119.8(7) . . ?
C22 C22 C21 120.8(4) 7_565 . ?
C24 C23 C22 121.6(9) . . ?
C23 C24 C24 119.0(5) . 7_565 ?
C26 C25 C26 126.3(11) . 7_565 ?
C25 C26 N6 126.7(8) . . ?
C25 C26 C27 124.4(7) . . ?
N6 C26 C27 108.9(7) . . ?
C28 C27 C26 106.4(7) . . ?
C28 C27 C36 127.1(8) . . ?
C26 C27 C36 126.2(8) . . ?
C27 C28 C29 106.3(7) . . ?
C27 C28 C38 128.4(7) . . ?
C29 C28 C38 125.3(7) . . ?
N6 C29 C30 124.3(7) . . ?
N6 C29 C28 111.4(7) . . ?
C30 C29 C28 124.2(7) . . ?
C31 C30 C29 127.2(7) . . ?
N7 C31 C30 125.9(6) . . ?
N7 C31 C32 109.7(6) . . ?
C30 C31 C32 124.0(7) . . ?
C33 C32 C31 106.6(6) . . ?
C33 C32 C40 128.9(7) . . ?
C31 C32 C40 124.4(7) . . ?
C32 C33 C34 106.7(7) . . ?
C32 C33 C42 126.9(7) . . ?
C34 C33 C42 125.8(7) . . ?
N7 C34 C35 125.3(7) . . ?
N7 C34 C33 110.5(6) . . ?
C35 C34 C33 124.0(7) . . ?
C34 C35 C34 127.1(9) 7_565 . ?
C37 C36 C27 113.2(9) . . ?
C39 C38 C28 113.2(7) . . ?
C32 C40 C41 111.6(7) . . ?
C33 C42 C43 110.9(7) . . ?

loop_
_geom_bond_atom_site_label_1
_geom_bond_atom_site_label_2
_geom_bond_distance
_geom_bond_site_symmetry_2
_geom_bond_publ_flag
Er1 N7 2.409(5) 7_565 ?
Er1 N7 2.409(5) . ?
Er1 N6 2.419(5) . ?
Er1 N6 2.419(5) 7_565 ?
Er1 N1 2.445(6) . ?
Er1 N3 2.468(6) 7_565 ?
Er1 N3 2.468(6) . ?
Er1 N5 2.477(7) . ?
N1 C1 1.347(7) . ?
N1 C1 1.347(7) 7_565 ?
N2 C7 1.342(8) . ?
N2 C1 1.356(8) . ?
N3 C7 1.326(8) . ?
N3 C18 1.362(8) . ?
N4 C18 1.325(8) . ?
N4 C19 1.339(8) . ?
N5 C19 1.355(8) 7_565 ?
N5 C19 1.355(8) . ?
N6 C29 1.355(8) . ?
N6 C26 1.377(8) . ?
N7 C34 1.351(8) . ?
N7 C31 1.361(7) . ?
C1 C2 1.483(9) . ?
C2 C3 1.375(9) . ?
C2 C2 1.447(13) 7_565 ?
C3 C4 1.423(9) . ?
C4 C4 1.421(13) 7_565 ?
C4 C5 1.438(9) . ?
C5 C6 1.386(10) . ?
C6 C6 1.395(16) 7_565 ?
C7 C8 1.454(9) . ?
C8 C9 1.361(9) . ?
C8 C17 1.423(9) . ?
C9 C10 1.441(10) . ?
C10 C15 1.389(10) . ?
C10 C11 1.453(10) . ?
C11 C12 1.355(11) . ?
C12 C13 1.375(11) . ?
C13 C14 1.415(11) . ?
C14 C15 1.453(10) . ?
C15 C16 1.446(10) . ?
C16 C17 1.376(9) . ?
C17 C18 1.471(9) . ?
C19 C20 1.450(9) . ?
C20 C21 1.377(9) . ?
C20 C20 1.405(13) 7_565 ?
C21 C22 1.449(9) . ?
C22 C23 1.405(10) . ?
C22 C22 1.419(15) 7_565 ?
C23 C24 1.372(11) . ?
C24 C24 1.468(18) 7_565 ?
C25 C26 1.374(8) . ?
C25 C26 1.374(8) 7_565 ?
C26 C27 1.458(10) . ?
C27 C28 1.383(9) . ?
C27 C36 1.505(10) . ?
C28 C29 1.424(9) . ?
C28 C38 1.528(10) . ?
C29 C30 1.406(9) . ?
C30 C31 1.395(9) . ?
C31 C32 1.463(9) . ?
C32 C33 1.336(9) . ?
C32 C40 1.527(9) . ?
C33 C34 1.451(8) . ?
C33 C42 1.518(10) . ?
C34 C35 1.390(8) . ?
C35 C34 1.390(8) 7_565 ?
C36 C37 1.480(14) . ?
C38 C39 1.511(11) . ?
C40 C41 1.539(11) . ?
C42 C43 1.559(12) . ?
